data_4132790
loop_
_publ_author_name
'Chan, Ka Wing'
'Lam, Erwin'
'D'Anna, Vincenza'
'Allouche, Florian'
'Michel, Carine'
'Safonova, Olga V.'
'Sautet, Philippe'
'Cop\'eret, Christophe'

_publ_section_title
;
 C-H Activation and Proton Transfer Initiate Alkene Metathesis Activity of
 the Tungsten(IV)-Oxo Complex.
;
_journal_issue 36
_journal_name_full 'Journal of the American Chemical Society'
_journal_page_first 11395
_journal_page_last 11401
_journal_paper_doi 10.1021/jacs.8b06603
_journal_volume 140
_journal_year 2018
_chemical_formula_moiety 'C23 H21 F12 N3 O3 W'
_chemical_formula_sum 'C23 H21 F12 N3 O3 W'
_chemical_formula_weight 799.28
_chemical_name_systematic WO(OR)2(py)3
_space_group_crystal_system monoclinic
_space_group_IT_number 14
_space_group_name_Hall '-P 2ybc'
_space_group_name_H-M_alt 'P 1 21/c 1'
_atom_sites_solution_hydrogens geom
_atom_sites_solution_primary dual
_audit_creation_date 2018-02-22
_audit_creation_method
;
Olex2 1.2
(compiled 2017.08.10 svn.r3458 for OlexSys, GUI svn.r5381)
;
_cell_angle_alpha 90
_cell_angle_beta 92.1230(10)
_cell_angle_gamma 90
_cell_formula_units_Z 8
_cell_length_a 14.62240(10)
_cell_length_b 15.53380(10)
_cell_length_c 24.4917(3)
_cell_measurement_reflns_used 17773
_cell_measurement_temperature 100(4)
_cell_measurement_theta_max 30.6810
_cell_measurement_theta_min 2.8741
_cell_volume 5559.26(9)
_computing_cell_refinement
;
CrysAlisPro, Agilent Technologies,
Version 1.171.36.21 (release 14-08-2012 CrysAlis171 .NET)
(compiled Sep 14 2012,17:21:16)
;
_computing_data_collection
;
CrysAlisPro, Agilent Technologies,
Version 1.171.36.21 (release 14-08-2012 CrysAlis171 .NET)
(compiled Sep 14 2012,17:21:16)
;
_computing_data_reduction
;
CrysAlisPro, Agilent Technologies,
Version 1.171.36.21 (release 14-08-2012 CrysAlis171 .NET)
(compiled Sep 14 2012,17:21:16)
;
_computing_molecular_graphics 'Olex2 (Dolomanov et al., 2009)'
_computing_publication_material 'Olex2 (Dolomanov et al., 2009)'
_computing_structure_refinement 'ShelXL (Sheldrick, 2015)'
_computing_structure_solution 'ShelXT (Sheldrick, 2015)'
_diffrn_ambient_temperature 100(4)
_diffrn_detector_area_resol_mean 16.0839
_diffrn_measured_fraction_theta_full 0.998
_diffrn_measured_fraction_theta_max 0.999
_diffrn_measurement_details
;
#__ type_ start__ end____ width___ exp.time_
  1 omega  -98.00  -47.00   0.5000   35.0000
omega____ theta____ kappa____ phi______ frames
    -      -21.7904 -179.0000 -120.0000 102

#__ type_ start__ end____ width___ exp.time_
  2 omega  -25.00   20.00   0.5000   35.0000
omega____ theta____ kappa____ phi______ frames
    -      -21.7904  -99.0000  120.0000 90

#__ type_ start__ end____ width___ exp.time_
  3 omega   34.00   98.00   0.5000   35.0000
omega____ theta____ kappa____ phi______ frames
    -       22.2592  179.0000  150.0000 128

#__ type_ start__ end____ width___ exp.time_
  4 omega    1.00   91.00   0.5000   35.0000
omega____ theta____ kappa____ phi______ frames
    -       22.2592   57.0000  -90.0000 180

#__ type_ start__ end____ width___ exp.time_
  5 omega  -11.00   85.00   0.5000   35.0000
omega____ theta____ kappa____ phi______ frames
    -       22.2592   19.0000 -150.0000 192

#__ type_ start__ end____ width___ exp.time_
  6 omega  -50.00   15.50   0.5000   35.0000
omega____ theta____ kappa____ phi______ frames
    -       22.2592  -38.0000  150.0000 131
;
_diffrn_measurement_device_type 'Xcalibur, Sapphire3'
_diffrn_measurement_method '\w scans'
_diffrn_orient_matrix_UB_11 -0.0138505000
_diffrn_orient_matrix_UB_12 0.0417813000
_diffrn_orient_matrix_UB_13 0.0079437000
_diffrn_orient_matrix_UB_21 0.0104794000
_diffrn_orient_matrix_UB_22 -0.0104632000
_diffrn_orient_matrix_UB_23 0.0277139000
_diffrn_orient_matrix_UB_31 0.0453433000
_diffrn_orient_matrix_UB_32 0.0151918000
_diffrn_orient_matrix_UB_33 -0.0028061000
_diffrn_radiation_monochromator graphite
_diffrn_radiation_type MoK\a
_diffrn_radiation_wavelength 0.71073
_diffrn_reflns_av_R_equivalents 0.0492
_diffrn_reflns_av_unetI/netI 0.0531
_diffrn_reflns_Laue_measured_fraction_full 0.998
_diffrn_reflns_Laue_measured_fraction_max 0.999
_diffrn_reflns_limit_h_max 18
_diffrn_reflns_limit_h_min -19
_diffrn_reflns_limit_k_max 20
_diffrn_reflns_limit_k_min -20
_diffrn_reflns_limit_l_max 32
_diffrn_reflns_limit_l_min -30
_diffrn_reflns_number 48961
_diffrn_reflns_point_group_measured_fraction_full 0.998
_diffrn_reflns_point_group_measured_fraction_max 0.999
_diffrn_reflns_theta_full 25.242
_diffrn_reflns_theta_max 28.282
_diffrn_reflns_theta_min 2.970
_diffrn_source 'Enhance (Mo) X-ray Source'
_exptl_absorpt_coefficient_mu 4.267
_exptl_absorpt_correction_T_max 0.999
_exptl_absorpt_correction_T_min 0.998
_exptl_absorpt_correction_type analytical
_exptl_absorpt_process_details
;
CrysAlisPro, Agilent Technologies,
Version 1.171.36.21 (release 14-08-2012 CrysAlis171 .NET)
(compiled Sep 14 2012,17:21:16)
Analytical numeric absorption correction using a multifaceted crystal
			model based on expressions derived by R.C. Clark & J.S. Reid.
(Clark, R. C. & Reid, J. S. (1995). Acta Cryst. A51, 887-897)
;
_exptl_crystal_colour 'dark blue'
_exptl_crystal_colour_modifier dark
_exptl_crystal_colour_primary blue
_exptl_crystal_density_diffrn 1.910
_exptl_crystal_description block
_exptl_crystal_F_000 3088
_exptl_crystal_size_max 0.2269
_exptl_crystal_size_mid 0.1714
_exptl_crystal_size_min 0.0587
_refine_diff_density_max 1.672
_refine_diff_density_min -1.570
_refine_diff_density_rms 0.143
_refine_ls_extinction_method none
_refine_ls_goodness_of_fit_ref 1.004
_refine_ls_hydrogen_treatment constr
_refine_ls_matrix_type full
_refine_ls_number_parameters 761
_refine_ls_number_reflns 13786
_refine_ls_number_restraints 0
_refine_ls_restrained_S_all 1.004
_refine_ls_R_factor_all 0.0458
_refine_ls_R_factor_gt 0.0335
_refine_ls_shift/su_max 0.002
_refine_ls_shift/su_mean 0.000
_refine_ls_structure_factor_coef Fsqd
_refine_ls_weighting_details 'w=1/[\s^2^(Fo^2^)+(0.0315P)^2^] where P=(Fo^2^+2Fc^2^)/3'
_refine_ls_weighting_scheme calc
_refine_ls_wR_factor_gt 0.0677
_refine_ls_wR_factor_ref 0.0725
_reflns_Friedel_coverage 0.000
_reflns_number_gt 11406
_reflns_number_total 13786
_reflns_threshold_expression 'I > 2\s(I)'
_cod_data_source_file ja8b06603_si_003.cif
_cod_data_source_block kc323-3
_cod_database_code 4132790
_chemical_oxdiff_formula W1O3N3F12C30H50
_shelx_space_group_comment
;
The symmetry employed for this shelxl refinement is uniquely defined
by the following loop, which should always be used as a source of
symmetry information in preference to the above space-group names.
They are only intended as comments.
;
_reflns_odcompleteness_completeness 99.83
_reflns_odcompleteness_iscentric 1
_reflns_odcompleteness_theta 28.22
_olex2_refinement_description
;
1. Others
 Fixed Uiso: H013(0.025) H31(0.025) H30(0.024) H016(0.027) H017(0.028)
 H018(0.027) H019(0.04) H01B(0.029) H01D(0.033) H01F(0.026) H01G(0.027)
 H01J(0.036) H01K(0.032) H01H(0.059) H01I(0.059) H01L(0.059) H01M(0.028)
 H01A(0.041) H01C(0.041) H01E(0.041) H01O(0.029) H01R(0.03) H01S(0.036)
 H01T(0.032) H01V(0.047) H01W(0.034) H01X(0.037) H01Z(0.035) H02A(0.062)
 H02B(0.062) H02C(0.062) H022(0.035) H023(0.035) H02G(0.054) H02H(0.054)
 H02I(0.054) H026(0.043) H028(0.048) H029(0.04) H02D(0.043) H02E(0.064)
 H02F(0.061)
 Fixed X: H013(-0.0865) H31(-0.1047) H30(0.1406) H016(0.1313) H017(0.5801)
 H018(-0.1611) H019(0.448) H01B(0.3548) H01D(0.5764) H01F(0.3974) H01G(0.0697)
 H01J(0.6858) H01K(0.4596) H01H(0.1331) H01I(0.226) H01L(0.2188) H01M(0.6444)
 H01A(0.372) H01C(0.3304) H01E(0.4387) H01O(0.0877) H01R(-0.065) H01S(-0.1362)
 H01T(0.6068) H01V(0.5278) H01W(0.0847) H01X(0.6248) H01Z(0.1313) H02A(0.6478)
 H02B(0.7441) H02C(0.7261) H022(0.7002) H023(0.2004) H02G(-0.0917) H02H(-0.109)
 H02I(-0.0094) H026(0.2344) H028(0.2695) H029(-0.05) H02D(0.7352) H02E(0.4335)
 H02F(0.3917)
 Fixed Y: H013(0.3089) H31(0.1805) H30(0.2599) H016(0.386) H017(0.507)
 H018(0.1995) H019(0.2353) H01B(0.3347) H01D(0.1336) H01F(0.3445) H01G(0.0524)
 H01J(0.4162) H01K(0.2871) H01H(0.3659) H01I(0.3513) H01L(0.321) H01M(0.2561)
 H01A(0.3544) H01C(0.4497) H01E(0.436) H01O(0.2838) H01R(0.2523) H01S(0.45)
 H01T(0.2462) H01V(-0.0024) H01W(0.5272) H01X(0.646) H01Z(-0.0818) H02A(0.1983)
 H02B(0.2296) H02C(0.2318) H022(0.6708) H023(0.0623) H02G(0.1328) H02H(0.0314)
 H02I(0.0704) H026(-0.1438) H028(-0.0691) H029(0.562) H02D(0.5523) H02E(-
 0.0202) H02F(0.1016)
 Fixed Z: H013(0.5986) H31(0.7156) H30(0.7676) H016(0.6866) H017(0.3699)
 H018(0.8014) H019(0.4083) H01B(0.1524) H01D(0.2851) H01F(0.2431) H01G(0.7366)
 H01J(0.2363) H01K(0.0882) H01H(0.5564) H01I(0.5252) H01L(0.5874) H01M(0.2129)
 H01A(0.4334) H01C(0.4333) H01E(0.4321) H01O(0.8539) H01R(0.873) H01S(0.5897)
 H01T(0.1218) H01V(0.3081) H01W(0.6791) H01X(0.3472) H01Z(0.7575) H02A(0.4424)
 H02B(0.4685) H02C(0.4037) H022(0.2665) H023(0.5993) H02G(0.5217) H02H(0.5271)
 H02I(0.5406) H026(0.6971) H028(0.6182) H029(0.6296) H02D(0.2116) H02E(0.3825)
 H02F(0.4321)
;
_shelx_shelxl_version_number 2014/7
_olex2_date_sample_data_collection 2017-03-15
_olex2_exptl_crystal_mounting_method 'mounted in paratone oil'
_olex2_submission_special_instructions 'No special instructions were received'

loop_
_space_group_symop_operation_xyz
'x, y, z'
'-x, y+1/2, -z+1/2'
'-x, -y, -z'
'x, -y-1/2, z-1/2'

loop_
_atom_site_label
_atom_site_type_symbol
_atom_site_fract_x
_atom_site_fract_y
_atom_site_fract_z
_atom_site_U_iso_or_equiv
_atom_site_adp_type
_atom_site_occupancy
_atom_site_site_symmetry_order
_atom_site_calc_flag
_atom_site_refinement_flags_posn
W001 W 0.57152(2) 0.32232(2) 0.32239(2) 0.01586(4) Uani 1 1 d .
W002 W 0.07832(2) 0.20448(2) 0.65185(2) 0.01413(4) Uani 1 1 d .
O4 O -0.04439(15) 0.15126(15) 0.62940(11) 0.0170(5) Uani 1 1 d .
O1 O 0.44784(15) 0.37524(14) 0.33412(11) 0.0180(6) Uani 1 1 d .
O3 O 0.11602(17) 0.18559(15) 0.57230(12) 0.0203(6) Uani 1 1 d .
F006 F 0.05540(15) 0.17980(14) 0.45980(10) 0.0298(6) Uani 1 1 d .
O2 O 0.59738(16) 0.35400(16) 0.40327(12) 0.0212(6) Uani 1 1 d .
F008 F 0.26203(15) 0.37595(16) 0.28552(11) 0.0347(6) Uani 1 1 d .
F009 F -0.09637(16) 0.01206(14) 0.68501(11) 0.0317(6) Uani 1 1 d .
F00A F -0.20471(16) 0.20713(14) 0.58472(13) 0.0408(7) Uani 1 1 d .
O5 O 0.18314(16) 0.23849(15) 0.67759(11) 0.0189(6) Uani 1 1 d .
F00C F 0.00058(16) 0.28273(16) 0.50698(12) 0.0394(7) Uani 1 1 d .
F00D F 0.29903(16) 0.27760(14) 0.34416(12) 0.0385(7) Uani 1 1 d .
F00E F -0.01763(16) -0.03641(14) 0.61975(12) 0.0401(7) Uani 1 1 d .
F00F F 0.27963(15) 0.53870(15) 0.34391(12) 0.0379(7) Uani 1 1 d .
F00G F 0.77933(17) 0.39199(19) 0.39230(13) 0.0491(8) Uani 1 1 d .
F00H F 0.57365(17) 0.41801(15) 0.50354(11) 0.0388(6) Uani 1 1 d .
N18 N 0.02451(19) 0.21544(17) 0.73243(14) 0.0158(7) Uani 1 1 d .
F00J F 0.21318(16) 0.10783(15) 0.49662(11) 0.0364(6) Uani 1 1 d .
N00K N 0.0289(2) 0.33270(17) 0.64210(14) 0.0184(7) Uani 1 1 d .
F00L F 0.10408(18) 0.30930(15) 0.44905(12) 0.0392(7) Uani 1 1 d .
F00M F 0.37823(17) 0.51327(14) 0.28289(12) 0.0361(6) Uani 1 1 d .
F00N F 0.42228(16) 0.55824(14) 0.36277(12) 0.0383(7) Uani 1 1 d .
F00O F -0.16550(15) -0.04676(14) 0.61548(11) 0.0350(6) Uani 1 1 d .
O00P O 0.67383(16) 0.27617(15) 0.30604(12) 0.0215(6) Uani 1 1 d .
F00Q F -0.23103(16) 0.12657(17) 0.65370(12) 0.0401(7) Uani 1 1 d .
F00R F 0.21345(15) 0.38255(17) 0.36750(12) 0.0395(7) Uani 1 1 d .
F00S F -0.25839(15) 0.08061(16) 0.57146(12) 0.0430(7) Uani 1 1 d .
N00T N 0.5176(2) 0.19764(18) 0.34463(15) 0.0204(7) Uani 1 1 d .
N16 N 0.62371(19) 0.44960(17) 0.30304(14) 0.0178(7) Uani 1 1 d .
F00V F 0.5492(2) 0.28266(18) 0.50337(14) 0.0582(9) Uani 1 1 d .
F00W F 0.26524(18) 0.22604(18) 0.46471(12) 0.0466(7) Uani 1 1 d .
F00X F 0.30194(16) 0.18660(19) 0.54682(14) 0.0511(8) Uani 1 1 d .
N17 N 0.5267(2) 0.30471(17) 0.23862(14) 0.0175(7) Uani 1 1 d .
F00Z F 0.71869(18) 0.47589(16) 0.45028(13) 0.0495(8) Uani 1 1 d .
N010 N 0.12868(19) 0.06991(18) 0.66599(14) 0.0191(7) Uani 1 1 d .
F011 F 0.6727(2) 0.33434(19) 0.54178(12) 0.0539(8) Uani 1 1 d .
F012 F 0.80995(18) 0.3754(2) 0.47826(14) 0.0627(9) Uani 1 1 d .
C013 C -0.0504(2) 0.3536(2) 0.61475(17) 0.0208(8) Uani 1 1 d .
H013 H -0.0865 0.3089 0.5986 0.025 Uiso 1 1 calc R
C31 C -0.0643(2) 0.2004(2) 0.74417(18) 0.0209(9) Uani 1 1 d .
H31 H -0.1047 0.1805 0.7156 0.025 Uiso 1 1 calc R
C30 C 0.0785(2) 0.2471(2) 0.77429(17) 0.0202(8) Uani 1 1 d .
H30 H 0.1406 0.2599 0.7676 0.024 Uiso 1 1 calc R
C016 C 0.0765(2) 0.3988(2) 0.66610(18) 0.0223(9) Uani 1 1 d .
H016 H 0.1313 0.3860 0.6866 0.027 Uiso 1 1 calc R
C017 C 0.6096(2) 0.5165(2) 0.33649(18) 0.0233(9) Uani 1 1 d .
H017 H 0.5801 0.5070 0.3699 0.028 Uiso 1 1 calc R
C018 C -0.0988(3) 0.2125(2) 0.79521(18) 0.0226(9) Uani 1 1 d .
H018 H -0.1611 0.1995 0.8014 0.027 Uiso 1 1 calc R
C019 C 0.4638(3) 0.1864(2) 0.3874(2) 0.0332(11) Uani 1 1 d .
H019 H 0.4480 0.2353 0.4083 0.040 Uiso 1 1 calc R
C01A C 0.1507(3) 0.2385(2) 0.53267(17) 0.0213(8) Uani 1 1 d .
C01B C 0.4152(3) 0.3191(2) 0.16401(19) 0.0240(9) Uani 1 1 d .
H01B H 0.3548 0.3347 0.1524 0.029 Uiso 1 1 calc R
C01C C -0.0996(2) 0.0928(2) 0.60139(17) 0.0213(8) Uani 1 1 d .
C01D C 0.5392(3) 0.1270(2) 0.3159(2) 0.0279(10) Uani 1 1 d .
H01D H 0.5764 0.1336 0.2851 0.033 Uiso 1 1 calc R
C01E C -0.1991(3) 0.1271(3) 0.6026(2) 0.0303(10) Uani 1 1 d .
C01F C 0.4413(2) 0.3251(2) 0.21827(19) 0.0220(9) Uani 1 1 d .
H01F H 0.3974 0.3445 0.2431 0.026 Uiso 1 1 calc R
C01G C 0.1102(3) 0.0268(2) 0.71190(18) 0.0225(9) Uani 1 1 d .
H01G H 0.0697 0.0524 0.7366 0.027 Uiso 1 1 calc R
C01H C 0.3732(2) 0.4123(2) 0.35737(18) 0.0221(9) Uani 1 1 d .
C01I C 0.6606(3) 0.3318(2) 0.44318(19) 0.0259(9) Uani 1 1 d .
C01J C 0.6716(3) 0.4639(3) 0.25874(19) 0.0297(10) Uani 1 1 d .
H01J H 0.6858 0.4162 0.2363 0.036 Uiso 1 1 calc R
C01K C 0.4761(3) 0.2905(2) 0.12601(19) 0.0268(9) Uani 1 1 d .
H01K H 0.4596 0.2871 0.0882 0.032 Uiso 1 1 calc R
C01L C 0.1853(3) 0.3272(3) 0.5522(2) 0.0393(12) Uani 1 1 d .
H01H H 0.1331 0.3659 0.5564 0.059 Uiso 1 1 calc GR
H01I H 0.2260 0.3513 0.5252 0.059 Uiso 1 1 calc GR
H01L H 0.2188 0.3210 0.5874 0.059 Uiso 1 1 calc GR
C01M C 0.5850(3) 0.2739(2) 0.20059(18) 0.0233(9) Uani 1 1 d .
H01M H 0.6444 0.2561 0.2129 0.028 Uiso 1 1 calc R
C01N C 0.3791(3) 0.4132(3) 0.41960(18) 0.0271(9) Uani 1 1 d .
H01A H 0.3720 0.3544 0.4334 0.041 Uiso 1 1 calc GR
H01C H 0.3304 0.4497 0.4333 0.041 Uiso 1 1 calc GR
H01E H 0.4387 0.4360 0.4321 0.041 Uiso 1 1 calc GR
C01O C 0.0473(3) 0.2615(2) 0.82606(18) 0.0238(9) Uani 1 1 d .
H01O H 0.0877 0.2838 0.8539 0.029 Uiso 1 1 calc R
C01P C 0.0779(3) 0.2530(3) 0.48677(18) 0.0250(9) Uani 1 1 d .
C01Q C 0.2861(3) 0.3621(3) 0.3382(2) 0.0266(9) Uani 1 1 d .
C01R C -0.0426(3) 0.2436(2) 0.83746(18) 0.0247(9) Uani 1 1 d .
H01R H -0.0650 0.2523 0.8730 0.030 Uiso 1 1 calc R
C01S C -0.0807(3) 0.4379(2) 0.6096(2) 0.0301(10) Uani 1 1 d .
H01S H -0.1362 0.4500 0.5897 0.036 Uiso 1 1 calc R
C01T C 0.5628(3) 0.2671(3) 0.14615(18) 0.0266(9) Uani 1 1 d .
H01T H 0.6068 0.2462 0.1218 0.032 Uiso 1 1 calc R
C01U C 0.7428(3) 0.3944(3) 0.4413(2) 0.0350(11) Uani 1 1 d .
C01V C 0.5100(3) 0.0460(3) 0.3290(2) 0.0392(13) Uani 1 1 d .
H01V H 0.5278 -0.0024 0.3081 0.047 Uiso 1 1 calc R
C01W C 0.0489(3) 0.4831(2) 0.66197(19) 0.0279(10) Uani 1 1 d .
H01W H 0.0847 0.5272 0.6791 0.034 Uiso 1 1 calc R
C01X C 0.6373(3) 0.5995(2) 0.3234(2) 0.0309(10) Uani 1 1 d .
H01X H 0.6248 0.6460 0.3472 0.037 Uiso 1 1 calc R
C01Y C 0.6146(3) 0.3422(3) 0.4980(2) 0.0345(11) Uani 1 1 d .
C01Z C 0.1470(3) -0.0528(2) 0.7250(2) 0.0290(10) Uani 1 1 d .
H01Z H 0.1313 -0.0818 0.7575 0.035 Uiso 1 1 calc R
C020 C 0.6981(3) 0.2395(3) 0.4391(2) 0.0412(12) Uani 1 1 d .
H02A H 0.6478 0.1983 0.4424 0.062 Uiso 1 1 calc GR
H02B H 0.7441 0.2296 0.4685 0.062 Uiso 1 1 calc GR
H02C H 0.7261 0.2318 0.4037 0.062 Uiso 1 1 calc GR
C021 C -0.0951(3) 0.0054(2) 0.6310(2) 0.0285(10) Uani 1 1 d .
C022 C 0.6826(3) 0.6142(2) 0.2764(2) 0.0290(10) Uani 1 1 d .
H022 H 0.7002 0.6708 0.2665 0.035 Uiso 1 1 calc R
C023 C 0.1867(3) 0.0332(2) 0.6321(2) 0.0291(10) Uani 1 1 d .
H023 H 0.2004 0.0623 0.5993 0.035 Uiso 1 1 calc R
C024 C 0.2324(3) 0.1894(3) 0.5097(2) 0.0322(10) Uani 1 1 d .
C025 C -0.0753(3) 0.0808(3) 0.5425(2) 0.0362(11) Uani 1 1 d .
H02G H -0.0917 0.1328 0.5217 0.054 Uiso 1 1 calc GR
H02H H -0.1090 0.0314 0.5271 0.054 Uiso 1 1 calc GR
H02I H -0.0094 0.0704 0.5406 0.054 Uiso 1 1 calc GR
C026 C 0.2075(3) -0.0893(2) 0.6893(2) 0.0358(12) Uani 1 1 d .
H026 H 0.2344 -0.1438 0.6971 0.043 Uiso 1 1 calc R
C027 C 0.3631(3) 0.5058(2) 0.3358(2) 0.0293(10) Uani 1 1 d .
C028 C 0.2276(3) -0.0456(3) 0.6429(2) 0.0401(13) Uani 1 1 d .
H028 H 0.2695 -0.0691 0.6182 0.048 Uiso 1 1 calc R
C029 C -0.0304(3) 0.5039(2) 0.6331(2) 0.0329(11) Uani 1 1 d .
H029 H -0.0500 0.5620 0.6296 0.040 Uiso 1 1 calc R
C02A C 0.7018(3) 0.5448(3) 0.2438(2) 0.0359(12) Uani 1 1 d .
H02D H 0.7352 0.5523 0.2116 0.043 Uiso 1 1 calc R
C02B C 0.4546(3) 0.0354(3) 0.3728(3) 0.0532(16) Uani 1 1 d .
H02E H 0.4335 -0.0202 0.3825 0.064 Uiso 1 1 calc R
C02C C 0.4306(3) 0.1069(3) 0.4021(2) 0.0509(16) Uani 1 1 d .
H02F H 0.3917 0.1016 0.4321 0.061 Uiso 1 1 calc R

loop_
_atom_site_aniso_label
_atom_site_aniso_U_11
_atom_site_aniso_U_22
_atom_site_aniso_U_33
_atom_site_aniso_U_23
_atom_site_aniso_U_13
_atom_site_aniso_U_12
W001 0.01503(7) 0.01243(7) 0.02040(10) -0.00126(6) 0.00442(6) 0.00090(5)
W002 0.01364(7) 0.01309(7) 0.01572(9) -0.00038(5) 0.00138(6) 0.00096(5)
O4 0.0154(12) 0.0183(12) 0.0170(15) -0.0028(11) -0.0021(11) -0.0012(9)
O1 0.0135(11) 0.0163(12) 0.0244(17) -0.0029(11) 0.0066(11) 0.0012(9)
O3 0.0228(13) 0.0223(13) 0.0159(16) 0.0003(11) 0.0021(12) -0.0037(10)
F006 0.0316(13) 0.0366(13) 0.0210(15) -0.0026(11) -0.0022(11) -0.0059(10)
O2 0.0198(13) 0.0213(13) 0.0225(17) 0.0021(11) 0.0005(12) 0.0009(10)
F008 0.0224(12) 0.0499(15) 0.0315(17) -0.0013(12) -0.0007(12) -0.0016(11)
F009 0.0383(13) 0.0305(13) 0.0261(16) 0.0064(11) -0.0029(12) -0.0070(10)
F00A 0.0267(13) 0.0315(13) 0.063(2) 0.0139(13) -0.0127(14) 0.0001(10)
O5 0.0184(12) 0.0174(12) 0.0210(16) 0.0004(11) 0.0044(12) 0.0013(10)
F00C 0.0346(14) 0.0467(15) 0.0375(19) 0.0053(13) 0.0072(13) 0.0168(11)
F00D 0.0346(13) 0.0255(13) 0.055(2) 0.0010(12) 0.0019(13) -0.0123(10)
F00E 0.0306(13) 0.0259(12) 0.063(2) -0.0121(13) -0.0021(14) 0.0020(10)
F00F 0.0293(13) 0.0370(14) 0.048(2) 0.0000(12) 0.0088(13) 0.0174(11)
F00G 0.0303(14) 0.074(2) 0.044(2) -0.0041(16) 0.0074(14) -0.0148(13)
F00H 0.0482(15) 0.0403(14) 0.0281(17) -0.0077(12) 0.0023(13) 0.0150(12)
N18 0.0173(14) 0.0131(14) 0.0169(18) 0.0016(12) -0.0021(13) 0.0034(11)
F00J 0.0393(14) 0.0369(14) 0.0338(17) -0.0054(12) 0.0095(13) 0.0108(11)
N00K 0.0200(15) 0.0137(14) 0.022(2) 0.0005(13) 0.0052(14) -0.0006(12)
F00L 0.0522(16) 0.0386(14) 0.0269(17) 0.0117(12) 0.0038(14) -0.0028(12)
F00M 0.0446(15) 0.0283(13) 0.0363(18) 0.0107(11) 0.0132(13) 0.0103(11)
F00N 0.0379(14) 0.0192(12) 0.058(2) -0.0074(12) 0.0025(14) -0.0004(10)
F00O 0.0337(13) 0.0279(12) 0.0432(19) -0.0037(11) -0.0039(13) -0.0136(10)
O00P 0.0187(13) 0.0170(12) 0.0291(18) 0.0017(11) 0.0054(12) -0.0004(10)
F00Q 0.0259(13) 0.0581(17) 0.0368(19) -0.0025(14) 0.0086(13) 0.0017(12)
F00R 0.0200(12) 0.0558(16) 0.0437(19) -0.0048(13) 0.0133(12) -0.0034(11)
F00S 0.0281(13) 0.0494(16) 0.050(2) 0.0010(14) -0.0163(13) -0.0099(11)
N00T 0.0212(16) 0.0136(14) 0.027(2) -0.0016(13) 0.0073(15) 0.0025(12)
N16 0.0148(14) 0.0134(14) 0.026(2) -0.0017(13) 0.0037(14) 0.0000(11)
F00V 0.080(2) 0.0474(17) 0.049(2) 0.0027(15) 0.0309(18) -0.0145(15)
F00W 0.0447(16) 0.0607(18) 0.0363(19) 0.0111(14) 0.0251(14) 0.0038(13)
F00X 0.0208(13) 0.083(2) 0.048(2) 0.0058(16) -0.0055(14) -0.0029(13)
N17 0.0183(15) 0.0149(14) 0.0197(19) -0.0019(12) 0.0067(14) -0.0015(11)
F00Z 0.0554(17) 0.0364(15) 0.056(2) -0.0092(14) -0.0004(16) -0.0150(13)
N010 0.0170(15) 0.0141(14) 0.026(2) -0.0010(13) -0.0006(14) 0.0018(11)
F011 0.071(2) 0.069(2) 0.0219(17) 0.0072(14) -0.0008(16) 0.0301(16)
F012 0.0403(16) 0.097(2) 0.049(2) -0.0039(19) -0.0194(16) 0.0010(16)
C013 0.0167(17) 0.0258(19) 0.020(2) 0.0013(16) 0.0024(16) 0.0015(15)
C31 0.0174(18) 0.0176(17) 0.028(3) 0.0002(16) 0.0021(17) 0.0033(14)
C30 0.0210(18) 0.0205(18) 0.019(2) -0.0023(15) -0.0009(17) 0.0008(14)
C016 0.0199(18) 0.0202(19) 0.027(3) -0.0012(16) 0.0008(18) 0.0004(14)
C017 0.0252(19) 0.0183(18) 0.027(3) -0.0028(16) 0.0039(18) -0.0027(15)
C018 0.0212(19) 0.0220(19) 0.025(3) 0.0020(16) 0.0064(18) 0.0018(15)
C019 0.039(2) 0.0188(19) 0.043(3) -0.0021(19) 0.018(2) 0.0032(17)
C01A 0.0248(19) 0.0239(19) 0.015(2) -0.0011(16) 0.0039(17) -0.0042(15)
C01B 0.0222(19) 0.024(2) 0.026(3) -0.0033(17) 0.0008(18) -0.0023(15)
C01C 0.0234(19) 0.0208(18) 0.020(2) -0.0018(16) -0.0006(17) -0.0056(15)
C01D 0.027(2) 0.0200(19) 0.038(3) -0.0037(18) 0.012(2) -0.0005(16)
C01E 0.025(2) 0.034(2) 0.031(3) 0.005(2) -0.008(2) -0.0048(17)
C01F 0.0198(18) 0.0154(17) 0.031(3) -0.0042(16) 0.0058(18) -0.0016(14)
C01G 0.0228(19) 0.0202(18) 0.024(3) -0.0004(16) -0.0010(18) -0.0007(15)
C01H 0.0173(17) 0.0180(18) 0.032(3) -0.0033(17) 0.0082(18) 0.0012(14)
C01I 0.030(2) 0.024(2) 0.024(3) 0.0026(17) 0.0037(19) 0.0057(16)
C01J 0.033(2) 0.024(2) 0.033(3) -0.0030(18) 0.012(2) -0.0071(17)
C01K 0.029(2) 0.030(2) 0.022(3) -0.0030(18) -0.0004(19) -0.0087(17)
C01L 0.051(3) 0.041(3) 0.026(3) -0.004(2) 0.012(2) -0.024(2)
C01M 0.0199(18) 0.0215(19) 0.029(3) -0.0032(17) 0.0064(18) -0.0008(15)
C01N 0.024(2) 0.031(2) 0.027(3) -0.0049(18) 0.0083(19) 0.0012(16)
C01O 0.025(2) 0.027(2) 0.019(2) 0.0001(17) -0.0023(18) 0.0017(16)
C01P 0.029(2) 0.031(2) 0.015(2) 0.0040(17) 0.0086(18) -0.0002(17)
C01Q 0.0194(19) 0.030(2) 0.031(3) -0.0047(18) 0.0086(19) -0.0004(16)
C01R 0.031(2) 0.0224(19) 0.022(2) -0.0012(17) 0.0085(19) 0.0051(16)
C01S 0.024(2) 0.028(2) 0.040(3) 0.0051(19) 0.007(2) 0.0087(16)
C01T 0.027(2) 0.028(2) 0.026(3) -0.0075(18) 0.0114(19) -0.0068(16)
C01U 0.027(2) 0.049(3) 0.029(3) -0.002(2) -0.004(2) -0.0046(19)
C01V 0.043(3) 0.017(2) 0.059(4) -0.008(2) 0.019(3) 0.0019(18)
C01W 0.030(2) 0.0173(19) 0.037(3) -0.0026(18) 0.007(2) -0.0020(16)
C01X 0.035(2) 0.0187(19) 0.039(3) -0.0043(18) 0.004(2) -0.0011(17)
C01Y 0.039(2) 0.034(2) 0.030(3) 0.003(2) 0.002(2) 0.005(2)
C01Z 0.030(2) 0.0188(19) 0.037(3) 0.0042(18) -0.009(2) 0.0022(16)
C020 0.053(3) 0.033(2) 0.037(3) 0.000(2) -0.005(3) 0.020(2)
C021 0.024(2) 0.024(2) 0.036(3) -0.0041(19) -0.001(2) -0.0038(16)
C022 0.023(2) 0.0192(19) 0.045(3) 0.0082(19) -0.001(2) -0.0052(15)
C023 0.028(2) 0.024(2) 0.036(3) -0.0001(18) 0.010(2) 0.0020(16)
C024 0.023(2) 0.046(3) 0.028(3) 0.003(2) 0.008(2) -0.0037(18)
C025 0.036(2) 0.042(3) 0.031(3) -0.008(2) 0.007(2) -0.020(2)
C026 0.027(2) 0.0161(19) 0.063(4) 0.000(2) -0.008(2) 0.0029(16)
C027 0.025(2) 0.0195(19) 0.044(3) -0.0010(19) 0.005(2) 0.0052(16)
C028 0.031(2) 0.024(2) 0.066(4) -0.002(2) 0.012(3) 0.0109(18)
C029 0.035(2) 0.0177(19) 0.047(3) 0.0027(19) 0.012(2) 0.0095(17)
C02A 0.036(2) 0.029(2) 0.045(3) 0.005(2) 0.021(2) -0.0079(18)
C02B 0.056(3) 0.015(2) 0.090(5) 0.003(2) 0.038(3) -0.005(2)
C02C 0.056(3) 0.023(2) 0.077(5) 0.004(2) 0.050(3) -0.004(2)

loop_
_atom_type_symbol
_atom_type_description
_atom_type_scat_dispersion_real
_atom_type_scat_dispersion_imag
_atom_type_scat_source
C C 0.0033 0.0016 'International Tables Vol C Tables 4.2.6.8 and 6.1.1.4'
H H 0.0000 0.0000 'International Tables Vol C Tables 4.2.6.8 and 6.1.1.4'
F F 0.0171 0.0103 'International Tables Vol C Tables 4.2.6.8 and 6.1.1.4'
N N 0.0061 0.0033 'International Tables Vol C Tables 4.2.6.8 and 6.1.1.4'
O O 0.0106 0.0060 'International Tables Vol C Tables 4.2.6.8 and 6.1.1.4'
W W -0.8490 6.8722 'International Tables Vol C Tables 4.2.6.8 and 6.1.1.4'

loop_
_exptl_crystal_face_index_h
_exptl_crystal_face_index_k
_exptl_crystal_face_index_l
_exptl_crystal_face_perp_dist
_exptl_oxdiff_crystal_face_indexfrac_h
_exptl_oxdiff_crystal_face_indexfrac_k
_exptl_oxdiff_crystal_face_indexfrac_l
_exptl_oxdiff_crystal_face_x
_exptl_oxdiff_crystal_face_y
_exptl_oxdiff_crystal_face_z
-1 21 -6 0.0939 -1.0000 21.0000 -6.0000 0.8436 -0.3965 0.2905
-1 -21 7 0.0696 -1.0000 -21.0000 7.0000 -0.8080 0.4032 -0.3840
20 2 -3 0.1043 20.0000 2.0000 -3.0000 -0.2173 0.1055 0.9457
-21 0 3 0.1196 -21.0000 0.0000 3.0000 0.3147 -0.1369 -0.9606
-17 -11 6 0.1059 -17.0000 -11.0000 6.0000 -0.1765 0.1032 -0.9548
2 -7 32 0.0151 2.0000 -7.0000 32.0000 -0.0660 0.9810 -0.1054
-2 7 -32 0.0436 -2.0000 7.0000 -32.0000 0.0660 -0.9810 0.1054
1 7 33 0.0384 1.0000 7.0000 33.0000 0.5408 0.8518 0.0591
3 -5 -33 0.0321 3.0000 -5.0000 -33.0000 -0.5126 -0.8308 0.1527

loop_
_geom_angle_atom_site_label_1
_geom_angle_atom_site_label_2
_geom_angle_atom_site_label_3
_geom_angle
O1 W001 O2 84.22(10)
O1 W001 N00T 89.52(10)
O1 W001 N16 89.09(10)
O1 W001 N17 86.82(11)
O2 W001 N00T 91.57(12)
O2 W001 N16 86.51(11)
O2 W001 N17 170.52(10)
O00P W001 O1 174.62(12)
O00P W001 O2 101.13(12)
O00P W001 N00T 90.80(11)
O00P W001 N16 90.74(11)
O00P W001 N17 87.81(12)
N00T W001 N16 177.73(13)
N17 W001 N00T 91.44(12)
N17 W001 N16 90.27(12)
O4 W002 O3 87.18(10)
O4 W002 N18 86.07(11)
O4 W002 N00K 93.30(10)
O4 W002 N010 86.80(10)
O3 W002 N18 173.18(10)
O3 W002 N00K 97.38(11)
O3 W002 N010 85.15(11)
O5 W002 O4 172.06(11)
O5 W002 O3 97.13(11)
O5 W002 N18 89.47(12)
O5 W002 N00K 92.75(11)
O5 W002 N010 86.93(11)
N18 W002 N010 93.51(11)
N00K W002 N18 83.97(11)
N00K W002 N010 177.47(13)
C01C O4 W002 153.6(2)
C01H O1 W001 163.5(3)
C01A O3 W002 134.1(2)
C01I O2 W001 136.3(2)
C31 N18 W002 124.3(3)
C31 N18 C30 115.7(3)
C30 N18 W002 119.7(2)
C013 N00K W002 124.0(2)
C013 N00K C016 116.5(3)
C016 N00K W002 119.4(2)
C019 N00T W001 122.7(3)
C019 N00T C01D 117.2(3)
C01D N00T W001 120.1(3)
C017 N16 W001 120.4(3)
C01J N16 W001 121.9(3)
C01J N16 C017 117.7(3)
C01F N17 W001 124.2(3)
C01F N17 C01M 114.6(4)
C01M N17 W001 121.2(3)
C01G N010 W002 121.3(3)
C023 N010 W002 121.0(3)
C023 N010 C01G 117.3(3)
N00K C013 H013 118.8
N00K C013 C01S 122.3(4)
C01S C013 H013 118.8
N18 C31 H31 118.2
N18 C31 C018 123.6(4)
C018 C31 H31 118.2
N18 C30 H30 118.4
N18 C30 C01O 123.2(4)
C01O C30 H30 118.4
N00K C016 H016 118.6
N00K C016 C01W 122.9(4)
C01W C016 H016 118.6
N16 C017 H017 119.2
N16 C017 C01X 121.5(4)
C01X C017 H017 119.2
C31 C018 H018 120.1
C31 C018 C01R 119.9(4)
C01R C018 H018 120.1
N00T C019 H019 118.6
N00T C019 C02C 122.8(4)
C02C C019 H019 118.6
O3 C01A C01L 116.1(3)
O3 C01A C01P 109.8(3)
O3 C01A C024 105.8(3)
C01L C01A C024 107.8(3)
C01P C01A C01L 107.9(3)
C01P C01A C024 109.3(3)
C01F C01B H01B 119.7
C01F C01B C01K 120.7(4)
C01K C01B H01B 119.7
O4 C01C C01E 107.2(3)
O4 C01C C021 109.4(3)
O4 C01C C025 113.7(3)
C021 C01C C01E 108.6(3)
C025 C01C C01E 108.3(4)
C025 C01C C021 109.5(3)
N00T C01D H01D 118.5
N00T C01D C01V 122.9(4)
C01V C01D H01D 118.5
F00A C01E F00Q 107.0(4)
F00A C01E F00S 106.7(3)
F00A C01E C01C 111.4(3)
F00Q C01E C01C 111.8(3)
F00S C01E F00Q 106.5(3)
F00S C01E C01C 113.0(4)
N17 C01F C01B 123.8(4)
N17 C01F H01F 118.1
C01B C01F H01F 118.1
N010 C01G H01G 118.3
N010 C01G C01Z 123.4(4)
C01Z C01G H01G 118.3
O1 C01H C01N 113.6(3)
O1 C01H C01Q 108.6(3)
O1 C01H C027 108.5(3)
C01N C01H C01Q 108.8(3)
C01N C01H C027 109.5(3)
C027 C01H C01Q 107.5(3)
O2 C01I C01U 109.1(3)
O2 C01I C01Y 107.1(3)
O2 C01I C020 114.9(4)
C01Y C01I C01U 109.0(4)
C01Y C01I C020 108.9(4)
C020 C01I C01U 107.7(3)
N16 C01J H01J 118.4
N16 C01J C02A 123.3(4)
C02A C01J H01J 118.4
C01B C01K H01K 121.8
C01B C01K C01T 116.4(4)
C01T C01K H01K 121.8
C01A C01L H01H 109.5
C01A C01L H01I 109.5
C01A C01L H01L 109.5
H01H C01L H01I 109.5
H01H C01L H01L 109.5
H01I C01L H01L 109.5
N17 C01M H01M 118.0
C01T C01M N17 124.0(4)
C01T C01M H01M 118.0
C01H C01N H01A 109.5
C01H C01N H01C 109.5
C01H C01N H01E 109.5
H01A C01N H01C 109.5
H01A C01N H01E 109.5
H01C C01N H01E 109.5
C30 C01O H01O 119.9
C30 C01O C01R 120.1(4)
C01R C01O H01O 119.9
F006 C01P C01A 112.6(3)
F00C C01P F006 106.2(3)
F00C C01P F00L 107.4(3)
F00C C01P C01A 110.7(3)
F00L C01P F006 106.5(3)
F00L C01P C01A 113.2(3)
F008 C01Q C01H 113.2(3)
F00D C01Q F008 107.1(3)
F00D C01Q F00R 106.6(3)
F00D C01Q C01H 110.5(3)
F00R C01Q F008 107.0(3)
F00R C01Q C01H 112.1(3)
C018 C01R H01R 121.2
C01O C01R C018 117.5(4)
C01O C01R H01R 121.2
C013 C01S H01S 119.9
C029 C01S C013 120.1(4)
C029 C01S H01S 119.9
C01K C01T H01T 119.8
C01M C01T C01K 120.5(4)
C01M C01T H01T 119.8
F00G C01U F00Z 107.0(4)
F00G C01U F012 107.1(4)
F00G C01U C01I 110.3(4)
F00Z C01U F012 106.7(4)
F00Z C01U C01I 112.4(4)
F012 C01U C01I 113.1(4)
C01D C01V H01V 120.4
C01D C01V C02B 119.3(4)
C02B C01V H01V 120.4
C016 C01W H01W 119.9
C016 C01W C029 120.2(4)
C029 C01W H01W 119.9
C017 C01X H01X 119.9
C022 C01X C017 120.2(4)
C022 C01X H01X 119.9
F00H C01Y F00V 105.9(4)
F00H C01Y F011 105.8(4)
F00H C01Y C01I 113.3(4)
F00V C01Y F011 106.9(4)
F00V C01Y C01I 110.5(4)
F011 C01Y C01I 113.8(4)
C01G C01Z H01Z 120.9
C01G C01Z C026 118.2(4)
C026 C01Z H01Z 120.9
C01I C020 H02A 109.5
C01I C020 H02B 109.5
C01I C020 H02C 109.5
H02A C020 H02B 109.5
H02A C020 H02C 109.5
H02B C020 H02C 109.5
F009 C021 F00E 106.6(3)
F009 C021 F00O 106.8(4)
F009 C021 C01C 113.5(3)
F00E C021 F00O 106.9(3)
F00E C021 C01C 110.6(4)
F00O C021 C01C 112.1(3)
C01X C022 H022 120.9
C01X C022 C02A 118.2(4)
C02A C022 H022 120.9
N010 C023 H023 118.7
N010 C023 C028 122.6(4)
C028 C023 H023 118.7
F00J C024 F00W 106.5(4)
F00J C024 F00X 106.2(4)
F00J C024 C01A 113.4(3)
F00W C024 C01A 113.3(4)
F00X C024 F00W 106.6(3)
F00X C024 C01A 110.3(4)
C01C C025 H02G 109.5
C01C C025 H02H 109.5
C01C C025 H02I 109.5
H02G C025 H02H 109.5
H02G C025 H02I 109.5
H02H C025 H02I 109.5
C01Z C026 H026 120.6
C028 C026 C01Z 118.9(4)
C028 C026 H026 120.6
F00F C027 C01H 112.4(3)
F00M C027 F00F 107.2(4)
F00M C027 F00N 107.4(3)
F00M C027 C01H 113.4(3)
F00N C027 F00F 105.5(3)
F00N C027 C01H 110.5(4)
C023 C028 H028 120.2
C026 C028 C023 119.6(4)
C026 C028 H028 120.2
C01S C029 H029 121.1
C01W C029 C01S 117.9(4)
C01W C029 H029 121.1
C01J C02A H02D 120.6
C022 C02A C01J 118.9(4)
C022 C02A H02D 120.6
C01V C02B H02E 120.7
C02C C02B C01V 118.7(4)
C02C C02B H02E 120.7
C019 C02C H02F 120.4
C02B C02C C019 119.1(5)
C02B C02C H02F 120.4

loop_
_geom_bond_atom_site_label_1
_geom_bond_atom_site_label_2
_geom_bond_distance
W001 O1 2.017(2)
W001 O2 2.062(3)
W001 O00P 1.720(2)
W001 N00T 2.168(3)
W001 N16 2.178(3)
W001 N17 2.148(3)
W002 O4 2.033(2)
W002 O3 2.065(3)
W002 O5 1.719(2)
W002 N18 2.158(3)
W002 N00K 2.129(3)
W002 N010 2.239(3)
O4 C01C 1.381(4)
O1 C01H 1.376(4)
O3 C01A 1.382(5)
F006 C01P 1.350(5)
O2 C01I 1.364(5)
F008 C01Q 1.342(5)
F009 C021 1.327(5)
F00A C01E 1.319(5)
F00C C01P 1.333(4)
F00D C01Q 1.334(4)
F00E C021 1.343(4)
F00F C027 1.345(4)
F00G C01U 1.332(6)
F00H C01Y 1.331(5)
N18 C31 1.360(5)
N18 C30 1.362(5)
F00J C024 1.335(5)
N00K C013 1.357(4)
N00K C016 1.362(5)
F00L C01P 1.338(5)
F00M C027 1.328(5)
F00N C027 1.344(5)
F00O C021 1.354(4)
F00Q C01E 1.353(5)
F00R C01Q 1.342(4)
F00S C01E 1.343(5)
N00T C019 1.343(6)
N00T C01D 1.349(5)
N16 C017 1.344(5)
N16 C01J 1.332(5)
F00V C01Y 1.341(5)
F00W C024 1.344(5)
F00X C024 1.340(5)
N17 C01F 1.364(5)
N17 C01M 1.372(5)
F00Z C01U 1.335(5)
N010 C01G 1.345(5)
N010 C023 1.337(5)
F011 C01Y 1.348(5)
F012 C01U 1.343(5)
C013 H013 0.9500
C013 C01S 1.386(5)
C31 H31 0.9500
C31 C018 1.378(6)
C30 H30 0.9500
C30 C01O 1.381(6)
C016 H016 0.9500
C016 C01W 1.373(5)
C017 H017 0.9500
C017 C01X 1.391(5)
C018 H018 0.9500
C018 C01R 1.385(6)
C019 H019 0.9500
C019 C02C 1.381(6)
C01A C01L 1.539(5)
C01A C01P 1.536(5)
C01A C024 1.541(6)
C01B H01B 0.9500
C01B C01F 1.372(6)
C01B C01K 1.385(6)
C01C C01E 1.551(5)
C01C C021 1.539(5)
C01C C025 1.509(6)
C01D H01D 0.9500
C01D C01V 1.371(5)
C01F H01F 0.9500
C01G H01G 0.9500
C01G C01Z 1.381(5)
C01H C01N 1.523(6)
C01H C01Q 1.551(5)
C01H C027 1.549(5)
C01I C01U 1.548(6)
C01I C01Y 1.533(6)
C01I C020 1.540(5)
C01J H01J 0.9500
C01J C02A 1.387(5)
C01K H01K 0.9500
C01K C01T 1.391(5)
C01L H01H 0.9800
C01L H01I 0.9800
C01L H01L 0.9800
C01M H01M 0.9500
C01M C01T 1.365(6)
C01N H01A 0.9800
C01N H01C 0.9800
C01N H01E 0.9800
C01O H01O 0.9500
C01O C01R 1.382(5)
C01R H01R 0.9500
C01S H01S 0.9500
C01S C029 1.376(6)
C01T H01T 0.9500
C01V H01V 0.9500
C01V C02B 1.378(7)
C01W H01W 0.9500
C01W C029 1.374(6)
C01X H01X 0.9500
C01X C022 1.369(6)
C01Z H01Z 0.9500
C01Z C026 1.386(6)
C020 H02A 0.9800
C020 H02B 0.9800
C020 H02C 0.9800
C022 H022 0.9500
C022 C02A 1.375(6)
C023 H023 0.9500
C023 C028 1.383(5)
C025 H02G 0.9800
C025 H02H 0.9800
C025 H02I 0.9800
C026 H026 0.9500
C026 C028 1.367(7)
C028 H028 0.9500
C029 H029 0.9500
C02A H02D 0.9500
C02B H02E 0.9500
C02B C02C 1.376(6)
C02C H02F 0.9500

loop_
_smtbx_masks_void_nr
_smtbx_masks_void_average_x
_smtbx_masks_void_average_y
_smtbx_masks_void_average_z
_smtbx_masks_void_volume
_smtbx_masks_void_count_electrons
1 0.000 0.000 0.000 33.9 0.0
2 0.000 0.500 0.500 33.9 0.0
3 0.212 0.694 0.313 9.8 0.0
4 0.212 0.806 0.813 9.8 0.0
5 0.500 0.000 0.500 95.8 7.9
6 0.500 0.500 0.000 95.8 7.9
7 0.400 0.130 0.050 16.2 0.0
8 0.400 0.370 0.550 16.2 0.0
9 0.600 0.630 0.450 16.2 0.0
10 0.600 0.870 0.950 16.2 0.0
11 0.788 0.194 0.187 9.8 0.0
12 0.788 0.306 0.687 9.8 0.0
